data_9012614
loop_
_publ_author_name
'Okamura, K.'

_publ_section_title
;Lattice modulation in the long period ordered alloys studied by X-ray
 diffraction. III. Cu3Pd Locality: synthetic Note: Coordinates of Cu6 altered
 to reproduce reported bond lengths
;
_journal_name_full 'Journal of the Physical Society of Japan'
_journal_page_first 1005
_journal_page_last 1014
_journal_paper_doi 10.1143/JPSJ.28.1005
_journal_volume 28
_journal_year 1970
_chemical_compound_source Synthetic
_chemical_formula_sum 'Cu21 Pd7'
_chemical_name_mineral Nielsenite
_space_group_IT_number 99
_symmetry_space_group_name_Hall 'P 4 -2'
_symmetry_space_group_name_H-M 'P 4 m m'
_cell_angle_alpha 90
_cell_angle_beta 90
_cell_angle_gamma 90
_cell_length_a 3.710
_cell_length_b 3.710
_cell_length_c 25.655
_cell_formula_units_Z 1
_cell_volume 353.118
_database_code_amcsd 0014169
_exptl_crystal_density_diffrn 9.778
_cod_database_code 9012614

loop_
_space_group_symop_operation_xyz
x,y,z
-y,-x,z
-y,x,z
x,-y,z
-x,-y,z
y,x,z
y,-x,z
-x,y,z

loop_
_atom_site_label
_atom_site_fract_x
_atom_site_fract_y
_atom_site_fract_z
_atom_site_U_iso_or_equiv
Cu1 0.50000 0.00000 0.07140 0.01165
Cu2 0.50000 0.00000 0.21430 0.01153
Cu3 0.50000 0.00000 0.35710 0.01165
Cu4 0.50000 0.00000 0.50000 0.00849
Cu5 0.50000 0.00000 0.64280 0.01165
Cu6 0.50000 0.00000 0.78570 0.01165
Cu7 0.50000 0.00000 0.92860 0.01165
Cu8 0.50000 0.50000 0.00030 0.01165
Cu9 0.50000 0.50000 0.14330 0.01684
Cu10 0.50000 0.50000 0.28540 0.01608
Cu11 0.50000 0.50000 0.42800 0.01115
Cu12 0.00000 0.00000 0.57170 0.01469
Cu13 0.00000 0.00000 0.71430 0.01608
Cu14 0.00000 0.00000 0.85860 0.01456
Pd15 0.00000 0.00000 -0.00040 0.00925
Pd16 0.00000 0.00000 0.14270 0.00861
Pd17 0.00000 0.00000 0.28590 0.00874
Pd18 0.00000 0.00000 0.42900 0.01064
Pd19 0.50000 0.50000 0.57140 0.00988
Pd20 0.50000 0.50000 0.71440 0.00925
Pd21 0.50000 0.50000 0.85730 0.01001

loop_
_cod_related_entry_id
_cod_related_entry_database
_cod_related_entry_code
1 AMCSD 0014169
